data_7224582
loop_
_publ_author_name
'Wang, Xi'
'Hu, Min'
'Tian, Jia-Yue'
'Liu, Chun-Sen'

_publ_section_title
;
 Structural diversification and single-crystal-to-single-crystal
 transformation of alkaline earth metal-based MOFs regulated by solvent
 effect
;
_journal_issue 16
_journal_name_full CrystEngComm
_journal_page_first 2864
_journal_paper_doi 10.1039/C6CE00552G
_journal_volume 18
_journal_year 2016
_chemical_formula_sum 'C33 H31 Mg1.5 N2 O12'
_chemical_formula_weight 684.06
_chemical_name_systematic
; 
 ? 
;
_space_group_IT_number 2
_symmetry_cell_setting triclinic
_symmetry_space_group_name_Hall '-P 1'
_symmetry_space_group_name_H-M 'P -1'
_atom_sites_solution_hydrogens geom
_atom_sites_solution_primary direct
_atom_sites_solution_secondary difmap
_audit_creation_method SHELXL-97
_audit_update_record
;
2015-10-30 deposited with the CCDC.
2016-03-11 downloaded from the CCDC.
;
_cell_angle_alpha 95.135(7)
_cell_angle_beta 92.045(6)
_cell_angle_gamma 113.333(10)
_cell_formula_units_Z 2
_cell_length_a 10.2312(10)
_cell_length_b 11.0797(12)
_cell_length_c 16.1049(10)
_cell_measurement_reflns_used 3624
_cell_measurement_temperature 294(2)
_cell_measurement_theta_max 28.2850
_cell_measurement_theta_min 3.6200
_cell_volume 1664.5(3)
_computing_cell_refinement
;
CrysAlisPro, Agilent Technologies,
Version 1.171.36.32 (release 02-08-2013 CrysAlis171 .NET)
(compiled Aug  2 2013,16:46:58)
;
_computing_data_collection
;
CrysAlisPro, Agilent Technologies,
Version 1.171.36.32 (release 02-08-2013 CrysAlis171 .NET)
(compiled Aug  2 2013,16:46:58)
;
_computing_data_reduction
;
CrysAlisPro, Agilent Technologies,
Version 1.171.36.32 (release 02-08-2013 CrysAlis171 .NET)
(compiled Aug  2 2013,16:46:58)
;
_computing_molecular_graphics 'Bruker SHELXTL'
_computing_publication_material 'Bruker SHELXTL'
_computing_structure_refinement 'SHELXL-97 (Sheldrick, 1997)'
_computing_structure_solution 'SHELXS-97 (Sheldrick, 1990)'
_diffrn_ambient_temperature 294(2)
_diffrn_measured_fraction_theta_full 0.996
_diffrn_measured_fraction_theta_max 0.996
_diffrn_measurement_device_type 'Xcalibur, Eos, Gemini'
_diffrn_measurement_method '\w scans'
_diffrn_radiation_monochromator graphite
_diffrn_radiation_source 'Enhance (Mo) X-ray Source'
_diffrn_radiation_type MoK\a
_diffrn_radiation_wavelength 0.71073
_diffrn_reflns_av_R_equivalents 0.0380
_diffrn_reflns_av_sigmaI/netI 0.0643
_diffrn_reflns_limit_h_max 12
_diffrn_reflns_limit_h_min -12
_diffrn_reflns_limit_k_max 13
_diffrn_reflns_limit_k_min -11
_diffrn_reflns_limit_l_max 18
_diffrn_reflns_limit_l_min -20
_diffrn_reflns_number 11996
_diffrn_reflns_theta_full 26.37
_diffrn_reflns_theta_max 26.37
_diffrn_reflns_theta_min 3.22
_exptl_absorpt_coefficient_mu 0.129
_exptl_absorpt_correction_T_max 0.9872
_exptl_absorpt_correction_T_min 0.9746
_exptl_absorpt_correction_type multi-scan
_exptl_absorpt_process_details
;
CrysAlisPro, Agilent Technologies,
Version 1.171.36.32 (release 02-08-2013 CrysAlis171 .NET)
(compiled Aug  2 2013,16:46:58)
Empirical absorption correction using spherical harmonics,
 implemented in SCALE3 ABSPACK scaling algorithm.
;
_exptl_crystal_colour COLORLESS
_exptl_crystal_density_diffrn 1.365
_exptl_crystal_density_meas ?
_exptl_crystal_density_method 'not measured'
_exptl_crystal_description BLOCK
_exptl_crystal_F_000 714
_exptl_crystal_size_max 0.20
_exptl_crystal_size_mid 0.10
_exptl_crystal_size_min 0.10
_refine_diff_density_max 0.294
_refine_diff_density_min -0.327
_refine_diff_density_rms 0.063
_refine_ls_extinction_method none
_refine_ls_goodness_of_fit_ref 1.016
_refine_ls_hydrogen_treatment mixed
_refine_ls_matrix_type full
_refine_ls_number_parameters 443
_refine_ls_number_reflns 6792
_refine_ls_number_restraints 3
_refine_ls_restrained_S_all 1.017
_refine_ls_R_factor_all 0.0744
_refine_ls_R_factor_gt 0.0514
_refine_ls_shift/su_max 0.000
_refine_ls_shift/su_mean 0.000
_refine_ls_structure_factor_coef Fsqd
_refine_ls_weighting_details 'calc w=1/[\s^2^(Fo^2^)+(0.0551P)^2^+0.0000P] where P=(Fo^2^+2Fc^2^)/3'
_refine_ls_weighting_scheme calc
_refine_ls_wR_factor_gt 0.1158
_refine_ls_wR_factor_ref 0.1292
_reflns_number_gt 4705
_reflns_number_total 6792
_reflns_threshold_expression >2sigma(I)
_cod_data_source_file c6ce00552g2.cif
_cod_data_source_block 1
_cod_depositor_comments
;
The following automatic conversions were performed:

'_symmetry_cell_setting' value 'Triclinic' changed to 'triclinic'
according to
/usr/data/users/saulius/crontab/automatic-downloads/rss-feeds/RSC/lib/dictionaries/cif_core.dic
dictionary named 'cif_core.dic' version 2.4.2 from 2011-04-26.

'_exptl_absorpt_correction_type' value 'MULTI-SCAN' changed to
'multi-scan' according to
/usr/data/users/saulius/crontab/automatic-downloads/rss-feeds/RSC/lib/dictionaries/cif_core.dic
dictionary named 'cif_core.dic' version 2.4.2 from 2011-04-26.

'_exptl_crystal_density_meas' value 'NONE' was changed to '?' - the
value is perceived as not measured.

Automatic conversion script
Id: cif_fix_values 4268 2015-11-12 08:31:59Z antanas 

 Adding full bibliography for 7224582--7224585.cif.
;
_cod_original_sg_symbol_H-M P-1
_cod_original_formula_sum 'C33 H31 Mg1.50 N2 O12'
_cod_database_code 7224582

loop_
_symmetry_equiv_pos_as_xyz
'x, y, z'
'-x, -y, -z'

loop_
_atom_site_label
_atom_site_type_symbol
_atom_site_fract_x
_atom_site_fract_y
_atom_site_fract_z
_atom_site_U_iso_or_equiv
_atom_site_adp_type
_atom_site_occupancy
_atom_site_symmetry_multiplicity
_atom_site_calc_flag
_atom_site_refinement_flags
Mg1 Mg -0.5000 0.0000 0.5000 0.0223(2) Uani 1 2 d S
Mg2 Mg -0.21674(7) 0.28366(6) 0.44130(4) 0.02768(18) Uani 1 1 d .
O1 O -0.18406(16) 0.21460(18) 0.93921(9) 0.0483(5) Uani 1 1 d .
O2 O 0.06868(16) 0.31084(16) 1.19982(8) 0.0377(4) Uani 1 1 d .
O3 O 0.31418(16) 0.27868(16) 0.95869(9) 0.0443(4) Uani 1 1 d .
O4 O -0.17124(16) 0.37850(13) 0.56939(8) 0.0341(4) Uani 1 1 d .
O5 O -0.30576(15) 0.16620(13) 0.54340(8) 0.0290(3) Uani 1 1 d .
O6 O 0.43412(15) 0.12013(14) 1.43750(9) 0.0335(4) Uani 1 1 d .
O7 O 0.60324(15) 0.31583(14) 1.41717(9) 0.0351(4) Uani 1 1 d .
O8 O 0.27504(17) -0.14131(14) 0.65558(9) 0.0398(4) Uani 1 1 d .
O9 O 0.40892(16) 0.04456(14) 0.60378(8) 0.0353(4) Uani 1 1 d .
O10 O -0.03512(19) 0.2504(2) 0.46560(12) 0.0612(5) Uani 1 1 d .
O11 O -0.10904(16) 0.44658(15) 0.38465(9) 0.0462(4) Uani 1 1 d D
H11B H -0.1346 0.4619 0.3378 0.055 Uiso 1 1 d RD
H11A H -0.0190 0.4976 0.3919 0.055 Uiso 1 1 d RD
O12 O 0.7696(3) 0.4604(2) 0.23355(13) 0.0773(6) Uani 1 1 d .
N1 N 0.1556(2) 0.2616(2) 0.54469(14) 0.0500(5) Uani 1 1 d .
N2 N 0.6325(2) 0.3113(2) 0.12675(14) 0.0540(6) Uani 1 1 d .
C1 C -0.0533(2) 0.2438(2) 0.98100(13) 0.0333(5) Uani 1 1 d .
C2 C -0.0498(2) 0.2673(2) 1.06706(12) 0.0304(5) Uani 1 1 d .
H2 H -0.1293 0.2689 1.0925 0.036 Uiso 1 1 calc R
C3 C 0.0740(2) 0.2883(2) 1.11441(12) 0.0293(5) Uani 1 1 d .
C4 C 0.1936(2) 0.2870(2) 1.07719(13) 0.0333(5) Uani 1 1 d .
H4 H 0.2764 0.3000 1.1093 0.040 Uiso 1 1 calc R
C5 C 0.1861(2) 0.2657(2) 0.99115(13) 0.0329(5) Uani 1 1 d .
C6 C 0.0643(2) 0.2434(2) 0.94133(13) 0.0362(5) Uani 1 1 d .
H6 H 0.0614 0.2287 0.8834 0.043 Uiso 1 1 calc R
C7 C -0.1910(2) 0.2295(2) 0.85389(13) 0.0376(6) Uani 1 1 d .
C8 C -0.2604(3) 0.1178(2) 0.79893(14) 0.0427(6) Uani 1 1 d .
H8 H -0.2950 0.0347 0.8178 0.051 Uiso 1 1 calc R
C9 C -0.2780(3) 0.1307(2) 0.71481(13) 0.0379(6) Uani 1 1 d .
H9 H -0.3268 0.0557 0.6772 0.046 Uiso 1 1 calc R
C10 C -0.2236(2) 0.2544(2) 0.68634(12) 0.0286(5) Uani 1 1 d .
C11 C -0.1517(2) 0.3650(2) 0.74334(13) 0.0363(5) Uani 1 1 d .
H11 H -0.1140 0.4484 0.7248 0.044 Uiso 1 1 calc R
C12 C -0.1356(3) 0.3529(2) 0.82725(13) 0.0434(6) Uani 1 1 d .
H12 H -0.0876 0.4275 0.8653 0.052 Uiso 1 1 calc R
C13 C -0.2369(2) 0.2670(2) 0.59513(12) 0.0268(5) Uani 1 1 d .
C14 C 0.1717(2) 0.2947(2) 1.25223(12) 0.0311(5) Uani 1 1 d .
C15 C 0.1308(2) 0.1814(2) 1.29102(15) 0.0428(6) Uani 1 1 d .
H15 H 0.0376 0.1179 1.2823 0.051 Uiso 1 1 calc R
C16 C 0.2295(2) 0.1629(2) 1.34300(15) 0.0406(6) Uani 1 1 d .
H16 H 0.2019 0.0868 1.3699 0.049 Uiso 1 1 calc R
C17 C 0.3690(2) 0.2555(2) 1.35594(12) 0.0273(5) Uani 1 1 d .
C18 C 0.4067(2) 0.3704(2) 1.31783(14) 0.0374(5) Uani 1 1 d .
H18 H 0.4997 0.4344 1.3266 0.045 Uiso 1 1 calc R
C19 C 0.3073(3) 0.3914(2) 1.26659(14) 0.0399(6) Uani 1 1 d .
H19 H 0.3323 0.4698 1.2424 0.048 Uiso 1 1 calc R
C20 C 0.4780(2) 0.2289(2) 1.40818(12) 0.0270(5) Uani 1 1 d .
C21 C 0.3130(2) 0.2025(2) 0.88454(13) 0.0351(5) Uani 1 1 d .
C22 C 0.2346(3) 0.0687(2) 0.87264(13) 0.0389(6) Uani 1 1 d .
H22 H 0.1754 0.0263 0.9129 0.047 Uiso 1 1 calc R
C23 C 0.2447(2) -0.0024(2) 0.79979(13) 0.0338(5) Uani 1 1 d .
H23 H 0.1920 -0.0934 0.7912 0.041 Uiso 1 1 calc R
C24 C 0.3324(2) 0.0603(2) 0.73966(12) 0.0284(5) Uani 1 1 d .
C25 C 0.4116(3) 0.1949(2) 0.75391(14) 0.0396(6) Uani 1 1 d .
H25 H 0.4720 0.2376 0.7142 0.047 Uiso 1 1 calc R
C26 C 0.4026(3) 0.2673(2) 0.82624(14) 0.0422(6) Uani 1 1 d .
H26 H 0.4561 0.3581 0.8354 0.051 Uiso 1 1 calc R
C27 C 0.3399(2) -0.0181(2) 0.65981(12) 0.0290(5) Uani 1 1 d .
C28 C 0.0915(3) 0.3046(3) 0.48960(16) 0.0467(6) Uani 1 1 d .
H28 H 0.1463 0.3818 0.4673 0.056 Uiso 1 1 calc R
C29 C 0.3059(3) 0.3334(3) 0.5715(2) 0.0740(9) Uani 1 1 d .
H29A H 0.3455 0.4088 0.5411 0.111 Uiso 1 1 calc R
H29B H 0.3553 0.2765 0.5608 0.111 Uiso 1 1 calc R
H29C H 0.3162 0.3624 0.6302 0.111 Uiso 1 1 calc R
C30 C 0.0782(4) 0.1474(4) 0.5853(3) 0.1146(15) Uani 1 1 d .
H30A H 0.0831 0.1726 0.6443 0.172 Uiso 1 1 calc R
H30B H 0.1194 0.0836 0.5756 0.172 Uiso 1 1 calc R
H30C H -0.0197 0.1094 0.5632 0.172 Uiso 1 1 calc R
C31 C 0.6910(3) 0.3478(4) 0.20466(19) 0.0619(8) Uani 1 1 d .
H31 H 0.6705 0.2822 0.2403 0.074 Uiso 1 1 calc R
C32 C 0.6589(4) 0.4077(3) 0.06770(19) 0.0748(9) Uani 1 1 d .
H32A H 0.7304 0.4910 0.0921 0.112 Uiso 1 1 calc R
H32B H 0.5722 0.4181 0.0538 0.112 Uiso 1 1 calc R
H32C H 0.6916 0.3780 0.0179 0.112 Uiso 1 1 calc R
C33 C 0.5414(4) 0.1754(3) 0.0968(2) 0.0880(11) Uani 1 1 d .
H33A H 0.5374 0.1201 0.1400 0.132 Uiso 1 1 calc R
H33B H 0.5793 0.1471 0.0487 0.132 Uiso 1 1 calc R
H33C H 0.4470 0.1689 0.0816 0.132 Uiso 1 1 calc R

loop_
_atom_site_aniso_label
_atom_site_aniso_U_11
_atom_site_aniso_U_22
_atom_site_aniso_U_33
_atom_site_aniso_U_23
_atom_site_aniso_U_13
_atom_site_aniso_U_12
Mg1 0.0240(5) 0.0245(5) 0.0161(4) 0.0025(4) -0.0023(4) 0.0076(4)
Mg2 0.0245(4) 0.0308(4) 0.0225(3) 0.0034(3) -0.0037(3) 0.0059(3)
O1 0.0305(9) 0.0898(13) 0.0193(8) 0.0108(8) -0.0039(7) 0.0182(9)
O2 0.0367(9) 0.0686(11) 0.0173(7) 0.0025(7) -0.0044(7) 0.0323(9)
O3 0.0313(9) 0.0632(11) 0.0324(8) -0.0156(8) 0.0021(7) 0.0172(8)
O4 0.0365(9) 0.0288(8) 0.0273(8) 0.0056(6) -0.0058(7) 0.0030(7)
O5 0.0289(8) 0.0298(8) 0.0214(7) 0.0033(6) -0.0068(6) 0.0051(7)
O6 0.0319(8) 0.0336(8) 0.0343(8) 0.0107(7) -0.0050(7) 0.0116(7)
O7 0.0245(8) 0.0341(8) 0.0430(9) 0.0095(7) -0.0086(7) 0.0078(7)
O8 0.0479(10) 0.0336(9) 0.0299(8) -0.0016(7) 0.0039(8) 0.0089(8)
O9 0.0429(9) 0.0385(9) 0.0243(8) 0.0025(7) 0.0079(7) 0.0159(8)
O10 0.0345(10) 0.0893(14) 0.0665(13) 0.0062(11) -0.0025(9) 0.0329(11)
O11 0.0358(9) 0.0478(10) 0.0361(9) 0.0142(8) -0.0057(8) -0.0044(8)
O12 0.0797(16) 0.0856(16) 0.0563(13) 0.0154(12) -0.0107(12) 0.0222(14)
N1 0.0423(13) 0.0539(13) 0.0562(14) 0.0046(11) -0.0064(11) 0.0231(11)
N2 0.0481(14) 0.0591(15) 0.0544(14) 0.0152(12) 0.0004(12) 0.0195(12)
C1 0.0280(12) 0.0453(13) 0.0230(11) 0.0046(9) -0.0041(9) 0.0114(11)
C2 0.0295(12) 0.0436(13) 0.0205(10) 0.0063(9) 0.0019(9) 0.0169(10)
C3 0.0347(12) 0.0377(12) 0.0180(10) 0.0016(9) -0.0015(9) 0.0179(10)
C4 0.0324(12) 0.0479(14) 0.0242(11) -0.0011(9) -0.0052(10) 0.0225(11)
C5 0.0310(12) 0.0407(13) 0.0262(11) -0.0027(9) 0.0033(10) 0.0148(11)
C6 0.0358(13) 0.0508(14) 0.0184(10) -0.0012(10) -0.0010(10) 0.0150(11)
C7 0.0311(12) 0.0598(16) 0.0200(11) 0.0057(10) -0.0028(10) 0.0164(12)
C8 0.0422(14) 0.0452(14) 0.0319(12) 0.0124(11) -0.0061(11) 0.0072(12)
C9 0.0416(14) 0.0363(13) 0.0256(11) 0.0017(9) -0.0092(10) 0.0062(11)
C10 0.0249(11) 0.0348(12) 0.0229(10) 0.0021(9) -0.0033(9) 0.0092(10)
C11 0.0398(13) 0.0332(12) 0.0293(11) 0.0009(9) 0.0003(10) 0.0083(11)
C12 0.0451(15) 0.0485(15) 0.0250(12) -0.0058(10) -0.0054(11) 0.0092(12)
C13 0.0220(10) 0.0292(11) 0.0245(10) 0.0005(9) -0.0044(9) 0.0064(9)
C14 0.0303(12) 0.0503(14) 0.0190(10) 0.0031(9) -0.0035(9) 0.0234(11)
C15 0.0252(12) 0.0490(15) 0.0478(14) 0.0100(12) -0.0094(11) 0.0081(11)
C16 0.0326(13) 0.0383(13) 0.0477(14) 0.0163(11) -0.0039(11) 0.0091(11)
C17 0.0254(11) 0.0337(12) 0.0234(10) 0.0042(9) -0.0029(9) 0.0129(10)
C18 0.0288(12) 0.0362(13) 0.0416(13) 0.0090(10) -0.0094(11) 0.0072(10)
C19 0.0410(14) 0.0411(14) 0.0402(13) 0.0162(11) -0.0065(11) 0.0177(12)
C20 0.0281(11) 0.0312(12) 0.0221(10) 0.0040(9) -0.0007(9) 0.0124(10)
C21 0.0316(12) 0.0474(14) 0.0261(11) -0.0065(10) 0.0000(10) 0.0181(11)
C22 0.0389(13) 0.0503(15) 0.0273(11) 0.0090(10) 0.0115(11) 0.0160(12)
C23 0.0332(12) 0.0327(12) 0.0334(12) 0.0022(9) 0.0030(10) 0.0112(10)
C24 0.0272(11) 0.0346(12) 0.0247(10) 0.0031(9) 0.0023(9) 0.0138(10)
C25 0.0409(14) 0.0402(13) 0.0340(12) 0.0027(10) 0.0121(11) 0.0120(11)
C26 0.0427(14) 0.0338(13) 0.0408(13) -0.0041(10) 0.0104(12) 0.0068(11)
C27 0.0263(11) 0.0370(13) 0.0245(11) 0.0026(9) -0.0023(9) 0.0139(10)
C28 0.0477(16) 0.0536(16) 0.0446(14) 0.0024(12) 0.0034(13) 0.0271(14)
C29 0.0515(19) 0.084(2) 0.078(2) -0.0134(18) -0.0202(17) 0.0243(18)
C30 0.097(3) 0.099(3) 0.136(4) 0.064(3) -0.012(3) 0.019(2)
C31 0.0562(19) 0.084(2) 0.0545(18) 0.0317(17) 0.0117(16) 0.0318(18)
C32 0.085(2) 0.076(2) 0.0602(19) 0.0269(16) -0.0103(17) 0.0260(19)
C33 0.066(2) 0.069(2) 0.120(3) 0.019(2) -0.010(2) 0.0186(19)

loop_
_atom_type_symbol
_atom_type_description
_atom_type_scat_dispersion_real
_atom_type_scat_dispersion_imag
_atom_type_scat_source
C C 0.0033 0.0016 'International Tables Vol C Tables 4.2.6.8 and 6.1.1.4'
H H 0.0000 0.0000 'International Tables Vol C Tables 4.2.6.8 and 6.1.1.4'
N N 0.0061 0.0033 'International Tables Vol C Tables 4.2.6.8 and 6.1.1.4'
O O 0.0106 0.0060 'International Tables Vol C Tables 4.2.6.8 and 6.1.1.4'
Mg Mg 0.0486 0.0363 'International Tables Vol C Tables 4.2.6.8 and 6.1.1.4'

loop_
_geom_angle_atom_site_label_1
_geom_angle_atom_site_label_2
_geom_angle_atom_site_label_3
_geom_angle
_geom_angle_site_symmetry_1
_geom_angle_site_symmetry_3
O6 Mg1 O6 180.00(7) 2_557 1_454
O6 Mg1 O9 88.93(6) 2_557 2_556
O6 Mg1 O9 91.07(6) 1_454 2_556
O6 Mg1 O9 91.07(6) 2_557 1_455
O6 Mg1 O9 88.93(6) 1_454 1_455
O9 Mg1 O9 180.00(4) 2_556 1_455
O6 Mg1 O5 89.70(6) 2_557 2_456
O6 Mg1 O5 90.30(6) 1_454 2_456
O9 Mg1 O5 88.51(6) 2_556 2_456
O9 Mg1 O5 91.49(6) 1_455 2_456
O6 Mg1 O5 90.30(6) 2_557 .
O6 Mg1 O5 89.70(6) 1_454 .
O9 Mg1 O5 91.49(6) 2_556 .
O9 Mg1 O5 88.51(6) 1_455 .
O5 Mg1 O5 180.0 2_456 .
O6 Mg1 Mg2 114.19(4) 2_557 .
O6 Mg1 Mg2 65.81(4) 1_454 .
O9 Mg1 Mg2 67.80(4) 2_556 .
O9 Mg1 Mg2 112.20(4) 1_455 .
O5 Mg1 Mg2 144.94(4) 2_456 .
O5 Mg1 Mg2 35.06(4) . .
O6 Mg1 Mg2 65.81(4) 2_557 2_456
O6 Mg1 Mg2 114.19(4) 1_454 2_456
O9 Mg1 Mg2 112.20(4) 2_556 2_456
O9 Mg1 Mg2 67.80(4) 1_455 2_456
O5 Mg1 Mg2 35.06(4) 2_456 2_456
O5 Mg1 Mg2 144.94(4) . 2_456
Mg2 Mg1 Mg2 180.000(19) . 2_456
O8 Mg2 O11 101.37(7) 2_556 .
O8 Mg2 O7 90.55(7) 2_556 1_454
O11 Mg2 O7 87.54(7) . 1_454
O8 Mg2 O10 89.28(8) 2_556 .
O11 Mg2 O10 92.62(8) . .
O7 Mg2 O10 179.78(8) 1_454 .
O8 Mg2 O4 160.21(7) 2_556 .
O11 Mg2 O4 97.53(6) . .
O7 Mg2 O4 96.09(6) 1_454 .
O10 Mg2 O4 84.03(7) . .
O8 Mg2 O5 100.66(6) 2_556 .
O11 Mg2 O5 157.95(7) . .
O7 Mg2 O5 93.20(6) 1_454 .
O10 Mg2 O5 86.70(7) . .
O4 Mg2 O5 60.46(5) . .
O8 Mg2 C13 130.32(7) 2_556 .
O11 Mg2 C13 127.77(7) . .
O7 Mg2 C13 97.61(7) 1_454 .
O10 Mg2 C13 82.40(7) . .
O4 Mg2 C13 30.29(6) . .
O5 Mg2 C13 30.32(6) . .
O8 Mg2 Mg1 71.97(4) 2_556 .
O11 Mg2 Mg1 161.29(6) . .
O7 Mg2 Mg1 75.26(4) 1_454 .
O10 Mg2 Mg1 104.56(6) . .
O4 Mg2 Mg1 91.68(4) . .
O5 Mg2 Mg1 34.31(4) . .
C13 Mg2 Mg1 63.23(5) . .
C1 O1 C7 119.37(16) . .
C3 O2 C14 117.74(15) . .
C5 O3 C21 119.63(17) . .
C13 O4 Mg2 89.66(12) . .
C13 O5 Mg1 150.33(13) . .
C13 O5 Mg2 89.15(11) . .
Mg1 O5 Mg2 110.63(6) . .
C20 O6 Mg1 142.93(15) . 1_656
C20 O7 Mg2 125.70(14) . 1_656
C27 O8 Mg2 131.90(13) . 2_556
C27 O9 Mg1 135.69(13) . 1_655
C28 O10 Mg2 143.6(2) . .
Mg2 O11 H11B 124.9 . .
Mg2 O11 H11A 127.9 . .
H11B O11 H11A 103.8 . .
C28 N1 C30 121.5(3) . .
C28 N1 C29 121.3(2) . .
C30 N1 C29 117.0(3) . .
C31 N2 C32 120.5(3) . .
C31 N2 C33 122.4(3) . .
C32 N2 C33 117.1(3) . .
O1 C1 C6 123.27(18) . .
O1 C1 C2 114.78(18) . .
C6 C1 C2 121.9(2) . .
C3 C2 C1 118.75(19) . .
C3 C2 H2 120.6 . .
C1 C2 H2 120.6 . .
C2 C3 O2 115.13(17) . .
C2 C3 C4 121.19(18) . .
O2 C3 C4 123.68(19) . .
C5 C4 C3 118.1(2) . .
C5 C4 H4 121.0 . .
C3 C4 H4 121.0 . .
C4 C5 C6 122.72(19) . .
C4 C5 O3 114.3(2) . .
C6 C5 O3 122.77(18) . .
C5 C6 C1 117.38(18) . .
C5 C6 H6 121.3 . .
C1 C6 H6 121.3 . .
C12 C7 C8 121.5(2) . .
C12 C7 O1 120.6(2) . .
C8 C7 O1 117.8(2) . .
C7 C8 C9 119.0(2) . .
C7 C8 H8 120.5 . .
C9 C8 H8 120.5 . .
C8 C9 C10 120.5(2) . .
C8 C9 H9 119.7 . .
C10 C9 H9 119.7 . .
C11 C10 C9 118.95(19) . .
C11 C10 C13 120.73(18) . .
C9 C10 C13 120.27(19) . .
C12 C11 C10 120.7(2) . .
C12 C11 H11 119.6 . .
C10 C11 H11 119.6 . .
C7 C12 C11 119.2(2) . .
C7 C12 H12 120.4 . .
C11 C12 H12 120.4 . .
O4 C13 O5 120.14(18) . .
O4 C13 C10 119.10(18) . .
O5 C13 C10 120.62(17) . .
O4 C13 Mg2 60.06(10) . .
O5 C13 Mg2 60.53(10) . .
C10 C13 Mg2 169.50(15) . .
C19 C14 C15 121.2(2) . .
C19 C14 O2 120.92(19) . .
C15 C14 O2 117.8(2) . .
C14 C15 C16 119.1(2) . .
C14 C15 H15 120.4 . .
C16 C15 H15 120.4 . .
C15 C16 C17 121.3(2) . .
C15 C16 H16 119.4 . .
C17 C16 H16 119.4 . .
C16 C17 C18 118.5(2) . .
C16 C17 C20 120.38(19) . .
C18 C17 C20 121.11(19) . .
C17 C18 C19 120.7(2) . .
C17 C18 H18 119.6 . .
C19 C18 H18 119.6 . .
C14 C19 C18 119.1(2) . .
C14 C19 H19 120.5 . .
C18 C19 H19 120.5 . .
O6 C20 O7 126.3(2) . .
O6 C20 C17 116.09(19) . .
O7 C20 C17 117.60(18) . .
C22 C21 C26 121.51(19) . .
C22 C21 O3 121.81(19) . .
C26 C21 O3 116.5(2) . .
C21 C22 C23 118.98(19) . .
C21 C22 H22 120.5 . .
C23 C22 H22 120.5 . .
C24 C23 C22 120.7(2) . .
C24 C23 H23 119.6 . .
C22 C23 H23 119.6 . .
C25 C24 C23 118.96(18) . .
C25 C24 C27 120.94(17) . .
C23 C24 C27 120.09(18) . .
C24 C25 C26 121.0(2) . .
C24 C25 H25 119.5 . .
C26 C25 H25 119.5 . .
C21 C26 C25 118.8(2) . .
C21 C26 H26 120.6 . .
C25 C26 H26 120.6 . .
O9 C27 O8 125.77(18) . .
O9 C27 C24 117.72(18) . .
O8 C27 C24 116.51(17) . .
O10 C28 N1 124.6(3) . .
O10 C28 H28 117.7 . .
N1 C28 H28 117.7 . .
N1 C29 H29A 109.5 . .
N1 C29 H29B 109.5 . .
H29A C29 H29B 109.5 . .
N1 C29 H29C 109.5 . .
H29A C29 H29C 109.5 . .
H29B C29 H29C 109.5 . .
N1 C30 H30A 109.5 . .
N1 C30 H30B 109.5 . .
H30A C30 H30B 109.5 . .
N1 C30 H30C 109.5 . .
H30A C30 H30C 109.5 . .
H30B C30 H30C 109.5 . .
O12 C31 N2 125.6(3) . .
O12 C31 H31 117.2 . .
N2 C31 H31 117.2 . .
N2 C32 H32A 109.5 . .
N2 C32 H32B 109.5 . .
H32A C32 H32B 109.5 . .
N2 C32 H32C 109.5 . .
H32A C32 H32C 109.5 . .
H32B C32 H32C 109.5 . .
N2 C33 H33A 109.5 . .
N2 C33 H33B 109.5 . .
H33A C33 H33B 109.5 . .
N2 C33 H33C 109.5 . .
H33A C33 H33C 109.5 . .
H33B C33 H33C 109.5 . .

loop_
_geom_bond_atom_site_label_1
_geom_bond_atom_site_label_2
_geom_bond_distance
_geom_bond_site_symmetry_2
Mg1 O6 2.0349(14) 2_557
Mg1 O6 2.0349(14) 1_454
Mg1 O9 2.0575(13) 2_556
Mg1 O9 2.0575(13) 1_455
Mg1 O5 2.1448(14) 2_456
Mg1 O5 2.1448(14) .
Mg1 Mg2 3.5612(8) .
Mg1 Mg2 3.5612(8) 2_456
Mg2 O8 2.0063(16) 2_556
Mg2 O11 2.0239(15) .
Mg2 O7 2.0406(16) 1_454
Mg2 O10 2.0638(19) .
Mg2 O4 2.1754(15) .
Mg2 O5 2.1859(14) .
Mg2 C13 2.510(2) .
O1 C1 1.379(3) .
O1 C7 1.401(2) .
O2 C3 1.383(2) .
O2 C14 1.403(2) .
O3 C5 1.387(2) .
O3 C21 1.396(2) .
O4 C13 1.266(2) .
O5 C13 1.267(2) .
O6 C20 1.251(2) .
O6 Mg1 2.0349(14) 1_656
O7 C20 1.255(2) .
O7 Mg2 2.0406(16) 1_656
O8 C27 1.253(2) .
O8 Mg2 2.0063(16) 2_556
O9 C27 1.251(2) .
O9 Mg1 2.0575(13) 1_655
O10 C28 1.223(3) .
O11 H11B 0.8426 .
O11 H11A 0.8662 .
O12 C31 1.222(3) .
N1 C28 1.314(3) .
N1 C30 1.430(4) .
N1 C29 1.451(3) .
N2 C31 1.327(4) .
N2 C32 1.446(3) .
N2 C33 1.447(4) .
C1 C6 1.383(3) .
C1 C2 1.384(3) .
C2 C3 1.381(3) .
C2 H2 0.9300 .
C3 C4 1.386(3) .
C4 C5 1.379(3) .
C4 H4 0.9300 .
C5 C6 1.381(3) .
C6 H6 0.9300 .
C7 C12 1.372(3) .
C7 C8 1.372(3) .
C8 C9 1.388(3) .
C8 H8 0.9300 .
C9 C10 1.388(3) .
C9 H9 0.9300 .
C10 C11 1.387(3) .
C10 C13 1.495(3) .
C11 C12 1.380(3) .
C11 H11 0.9300 .
C12 H12 0.9300 .
C14 C19 1.371(3) .
C14 C15 1.373(3) .
C15 C16 1.377(3) .
C15 H15 0.9300 .
C16 C17 1.383(3) .
C16 H16 0.9300 .
C17 C18 1.384(3) .
C17 C20 1.509(3) .
C18 C19 1.390(3) .
C18 H18 0.9300 .
C19 H19 0.9300 .
C21 C22 1.369(3) .
C21 C26 1.378(3) .
C22 C23 1.384(3) .
C22 H22 0.9300 .
C23 C24 1.383(3) .
C23 H23 0.9300 .
C24 C25 1.379(3) .
C24 C27 1.508(3) .
C25 C26 1.381(3) .
C25 H25 0.9300 .
C26 H26 0.9300 .
C28 H28 0.9300 .
C29 H29A 0.9600 .
C29 H29B 0.9600 .
C29 H29C 0.9600 .
C30 H30A 0.9600 .
C30 H30B 0.9600 .
C30 H30C 0.9600 .
C31 H31 0.9300 .
C32 H32A 0.9600 .
C32 H32B 0.9600 .
C32 H32C 0.9600 .
C33 H33A 0.9600 .
C33 H33B 0.9600 .
C33 H33C 0.9600 .

loop_
_geom_torsion_atom_site_label_1
_geom_torsion_atom_site_label_2
_geom_torsion_atom_site_label_3
_geom_torsion_atom_site_label_4
_geom_torsion
_geom_torsion_site_symmetry_1
_geom_torsion_site_symmetry_4
O6 Mg1 Mg2 O8 94.36(7) 2_557 2_556
O6 Mg1 Mg2 O8 -85.64(7) 1_454 2_556
O9 Mg1 Mg2 O8 16.21(7) 2_556 2_556
O9 Mg1 Mg2 O8 -163.79(7) 1_455 2_556
O5 Mg1 Mg2 O8 -34.71(9) 2_456 2_556
O5 Mg1 Mg2 O8 145.29(9) . 2_556
O6 Mg1 Mg2 O11 166.04(17) 2_557 .
O6 Mg1 Mg2 O11 -13.96(17) 1_454 .
O9 Mg1 Mg2 O11 87.90(17) 2_556 .
O9 Mg1 Mg2 O11 -92.10(17) 1_455 .
O5 Mg1 Mg2 O11 36.97(18) 2_456 .
O5 Mg1 Mg2 O11 -143.03(18) . .
O6 Mg1 Mg2 O7 -170.13(6) 2_557 1_454
O6 Mg1 Mg2 O7 9.87(6) 1_454 1_454
O9 Mg1 Mg2 O7 111.73(7) 2_556 1_454
O9 Mg1 Mg2 O7 -68.27(7) 1_455 1_454
O5 Mg1 Mg2 O7 60.80(8) 2_456 1_454
O5 Mg1 Mg2 O7 -119.20(8) . 1_454
O6 Mg1 Mg2 O10 9.99(7) 2_557 .
O6 Mg1 Mg2 O10 -170.01(7) 1_454 .
O9 Mg1 Mg2 O10 -68.15(7) 2_556 .
O9 Mg1 Mg2 O10 111.85(7) 1_455 .
O5 Mg1 Mg2 O10 -119.08(9) 2_456 .
O5 Mg1 Mg2 O10 60.92(9) . .
O6 Mg1 Mg2 O4 -74.27(6) 2_557 .
O6 Mg1 Mg2 O4 105.73(6) 1_454 .
O9 Mg1 Mg2 O4 -152.42(7) 2_556 .
O9 Mg1 Mg2 O4 27.58(7) 1_455 .
O5 Mg1 Mg2 O4 156.66(8) 2_456 .
O5 Mg1 Mg2 O4 -23.34(8) . .
O6 Mg1 Mg2 O5 -50.93(8) 2_557 .
O6 Mg1 Mg2 O5 129.07(8) 1_454 .
O9 Mg1 Mg2 O5 -129.08(8) 2_556 .
O9 Mg1 Mg2 O5 50.92(8) 1_455 .
O5 Mg1 Mg2 O5 180.0 2_456 .
O6 Mg1 Mg2 C13 -63.50(7) 2_557 .
O6 Mg1 Mg2 C13 116.50(7) 1_454 .
O9 Mg1 Mg2 C13 -141.65(7) 2_556 .
O9 Mg1 Mg2 C13 38.35(7) 1_455 .
O5 Mg1 Mg2 C13 167.43(8) 2_456 .
O5 Mg1 Mg2 C13 -12.57(8) . .
O8 Mg2 O4 C13 -14.3(3) 2_556 .
O11 Mg2 O4 C13 -177.01(13) . .
O7 Mg2 O4 C13 94.67(13) 1_454 .
O10 Mg2 O4 C13 -85.15(13) . .
O5 Mg2 O4 C13 4.44(11) . .
Mg1 Mg2 O4 C13 19.32(12) . .
O6 Mg1 O5 C13 -96.1(3) 2_557 .
O6 Mg1 O5 C13 83.9(3) 1_454 .
O9 Mg1 O5 C13 174.9(3) 2_556 .
O9 Mg1 O5 C13 -5.1(3) 1_455 .
Mg2 Mg1 O5 C13 129.0(3) . .
Mg2 Mg1 O5 C13 -51.0(3) 2_456 .
O6 Mg1 O5 Mg2 134.91(7) 2_557 .
O6 Mg1 O5 Mg2 -45.09(7) 1_454 .
O9 Mg1 O5 Mg2 45.97(7) 2_556 .
O9 Mg1 O5 Mg2 -134.03(7) 1_455 .
Mg2 Mg1 O5 Mg2 180.0 2_456 .
O8 Mg2 O5 C13 169.21(12) 2_556 .
O11 Mg2 O5 C13 -8.3(2) . .
O7 Mg2 O5 C13 -99.63(12) 1_454 .
O10 Mg2 O5 C13 80.56(13) . .
O4 Mg2 O5 C13 -4.44(11) . .
Mg1 Mg2 O5 C13 -157.36(15) . .
O8 Mg2 O5 Mg1 -33.43(8) 2_556 .
O11 Mg2 O5 Mg1 149.08(16) . .
O7 Mg2 O5 Mg1 57.73(7) 1_454 .
O10 Mg2 O5 Mg1 -122.08(8) . .
O4 Mg2 O5 Mg1 152.92(9) . .
C13 Mg2 O5 Mg1 157.36(15) . .
O8 Mg2 O10 C28 144.1(3) 2_556 .
O11 Mg2 O10 C28 42.8(3) . .
O4 Mg2 O10 C28 -54.5(3) . .
O5 Mg2 O10 C28 -115.2(3) . .
C13 Mg2 O10 C28 -85.0(3) . .
Mg1 Mg2 O10 C28 -144.7(3) . .
C7 O1 C1 C6 -23.0(3) . .
C7 O1 C1 C2 160.2(2) . .
O1 C1 C2 C3 175.6(2) . .
C6 C1 C2 C3 -1.3(3) . .
C1 C2 C3 O2 -179.92(19) . .
C1 C2 C3 C4 0.4(3) . .
C14 O2 C3 C2 161.84(19) . .
C14 O2 C3 C4 -18.5(3) . .
C2 C3 C4 C5 0.8(3) . .
O2 C3 C4 C5 -178.8(2) . .
C3 C4 C5 C6 -1.2(3) . .
C3 C4 C5 O3 174.01(18) . .
C21 O3 C5 C4 148.7(2) . .
C21 O3 C5 C6 -36.1(3) . .
C4 C5 C6 C1 0.4(3) . .
O3 C5 C6 C1 -174.44(19) . .
O1 C1 C6 C5 -175.7(2) . .
C2 C1 C6 C5 0.9(3) . .
C1 O1 C7 C12 -68.3(3) . .
C1 O1 C7 C8 114.6(2) . .
C12 C7 C8 C9 -1.8(4) . .
O1 C7 C8 C9 175.3(2) . .
C7 C8 C9 C10 1.5(4) . .
C8 C9 C10 C11 -0.3(3) . .
C8 C9 C10 C13 177.1(2) . .
C9 C10 C11 C12 -0.6(3) . .
C13 C10 C11 C12 -178.0(2) . .
C8 C7 C12 C11 1.0(4) . .
O1 C7 C12 C11 -176.1(2) . .
C10 C11 C12 C7 0.3(4) . .
Mg2 O4 C13 O5 -7.72(19) . .
Mg2 O4 C13 C10 167.97(17) . .
Mg1 O5 C13 O4 -125.6(2) . .
Mg2 O5 C13 O4 7.69(19) . .
Mg1 O5 C13 C10 58.8(4) . .
Mg2 O5 C13 C10 -167.94(17) . .
Mg1 O5 C13 Mg2 -133.3(3) . .
C11 C10 C13 O4 6.1(3) . .
C9 C10 C13 O4 -171.2(2) . .
C11 C10 C13 O5 -178.20(19) . .
C9 C10 C13 O5 4.5(3) . .
C11 C10 C13 Mg2 88.6(8) . .
C9 C10 C13 Mg2 -88.7(8) . .
O8 Mg2 C13 O4 173.70(12) 2_556 .
O11 Mg2 C13 O4 3.75(16) . .
O7 Mg2 C13 O4 -89.05(12) 1_454 .
O10 Mg2 C13 O4 91.17(13) . .
O5 Mg2 C13 O4 -172.33(19) . .
Mg1 Mg2 C13 O4 -158.26(13) . .
O8 Mg2 C13 O5 -13.97(16) 2_556 .
O11 Mg2 C13 O5 176.08(11) . .
O7 Mg2 C13 O5 83.28(12) 1_454 .
O10 Mg2 C13 O5 -96.50(13) . .
O4 Mg2 C13 O5 172.33(19) . .
Mg1 Mg2 C13 O5 14.06(9) . .
O8 Mg2 C13 C10 85.3(8) 2_556 .
O11 Mg2 C13 C10 -84.7(8) . .
O7 Mg2 C13 C10 -177.5(8) 1_454 .
O10 Mg2 C13 C10 2.8(8) . .
O4 Mg2 C13 C10 -88.4(8) . .
O5 Mg2 C13 C10 99.3(8) . .
Mg1 Mg2 C13 C10 113.3(8) . .
C3 O2 C14 C19 79.5(3) . .
C3 O2 C14 C15 -103.0(2) . .
C19 C14 C15 C16 -2.3(3) . .
O2 C14 C15 C16 -179.84(19) . .
C14 C15 C16 C17 -0.8(4) . .
C15 C16 C17 C18 2.4(3) . .
C15 C16 C17 C20 -175.6(2) . .
C16 C17 C18 C19 -1.1(3) . .
C20 C17 C18 C19 176.94(19) . .
C15 C14 C19 C18 3.6(3) . .
O2 C14 C19 C18 -178.94(18) . .
C17 C18 C19 C14 -1.9(3) . .
Mg1 O6 C20 O7 -6.7(4) 1_656 .
Mg1 O6 C20 C17 172.25(14) 1_656 .
Mg2 O7 C20 O6 24.9(3) 1_656 .
Mg2 O7 C20 C17 -154.05(13) 1_656 .
C16 C17 C20 O6 0.4(3) . .
C18 C17 C20 O6 -177.62(19) . .
C16 C17 C20 O7 179.37(19) . .
C18 C17 C20 O7 1.4(3) . .
C5 O3 C21 C22 -49.2(3) . .
C5 O3 C21 C26 135.3(2) . .
C26 C21 C22 C23 -0.8(4) . .
O3 C21 C22 C23 -176.1(2) . .
C21 C22 C23 C24 -0.1(4) . .
C22 C23 C24 C25 1.0(3) . .
C22 C23 C24 C27 -178.7(2) . .
C23 C24 C25 C26 -1.0(4) . .
C27 C24 C25 C26 178.6(2) . .
C22 C21 C26 C25 0.7(4) . .
O3 C21 C26 C25 176.3(2) . .
C24 C25 C26 C21 0.2(4) . .
Mg1 O9 C27 O8 -19.5(4) 1_655 .
Mg1 O9 C27 C24 160.86(15) 1_655 .
Mg2 O8 C27 O9 -14.7(3) 2_556 .
Mg2 O8 C27 C24 164.93(14) 2_556 .
C25 C24 C27 O9 -6.9(3) . .
C23 C24 C27 O9 172.8(2) . .
C25 C24 C27 O8 173.4(2) . .
C23 C24 C27 O8 -6.9(3) . .
Mg2 O10 C28 N1 134.4(3) . .
C30 N1 C28 O10 -3.1(4) . .
C29 N1 C28 O10 -178.5(2) . .
C32 N2 C31 O12 -0.3(5) . .
C33 N2 C31 O12 179.4(3) . .
